data_7244391
loop_
_publ_author_name
'Lutsenko, Irina A.'
'Baravikov, Dmitry E.'
'Koshenskova, Kseniya A.'
'Kiskin, Mikhail A.'
'Nelyubina, Yulia V.'
'Primakov, Petr V.'
'Voronina, Yulia K.'
'Garaeva, Veronika V.'
'Aleshin, Dmytry A.'
'Aliev, Teimur M.'
'Danilenko, Valery N.'
'Bekker, Olga B.'
'Eremenko, Igor L.'

_publ_section_title
;
 What are the prospects for using complexes of copper(ii) and zinc(ii) to
 suppress the vital activity of Mycolicibacterium smegmatis?
;
_journal_issue 9
_journal_name_full 'RSC Advances'
_journal_page_first 5173
_journal_page_last 5183
_journal_paper_doi 10.1039/D1RA08555G
_journal_volume 12
_journal_year 2022
_chemical_formula_moiety 'C24 H18 N2 O6 Zn'
_chemical_formula_sum 'C24 H18 N2 O6 Zn'
_chemical_formula_weight 495.816
_space_group_crystal_system triclinic
_space_group_IT_number 2
_space_group_name_Hall '-P 1'
_space_group_name_H-M_alt 'P -1'
_symmetry_Int_Tables_number 2
_audit_creation_date 2021-08-05
_audit_creation_method
;
Olex2 1.3
(compiled 2020.11.12 svn.r5f609507 for OlexSys, GUI svn.r6272)
;
_audit_update_record
;
2021-10-11 deposited with the CCDC.	2022-02-04 downloaded from the CCDC.
;
_cell_angle_alpha 78.455(5)
_cell_angle_beta 76.399(5)
_cell_angle_gamma 65.951(5)
_cell_formula_units_Z 2
_cell_length_a 9.622(3)
_cell_length_b 10.595(3)
_cell_length_c 11.815(3)
_cell_measurement_reflns_used 4528
_cell_measurement_temperature 120
_cell_measurement_theta_max 30.33
_cell_measurement_theta_min 2.35
_cell_volume 1061.7(5)
_computing_molecular_graphics 'Olex2 1.3 (Dolomanov et al., 2009)'
_computing_publication_material 'Olex2 1.3 (Dolomanov et al., 2009)'
_computing_structure_refinement 'olex2.refine 1.3 (Bourhis et al., 2015)'
_diffrn_ambient_temperature 120
_diffrn_measured_fraction_theta_full 0.9922
_diffrn_measured_fraction_theta_max 0.9928
_diffrn_measurement_device_type 'Bruker APEX-II CCD'
_diffrn_measurement_method '\f and \w scans'
_diffrn_radiation_monochromator graphite
_diffrn_radiation_type 'Mo K\a'
_diffrn_radiation_wavelength 0.71073
_diffrn_reflns_av_R_equivalents 0.0616
_diffrn_reflns_av_unetI/netI 0.0769
_diffrn_reflns_Laue_measured_fraction_full 0.9922
_diffrn_reflns_Laue_measured_fraction_max 0.9928
_diffrn_reflns_limit_h_max 13
_diffrn_reflns_limit_h_min -13
_diffrn_reflns_limit_k_max 15
_diffrn_reflns_limit_k_min -15
_diffrn_reflns_limit_l_max 16
_diffrn_reflns_limit_l_min -16
_diffrn_reflns_number 18637
_diffrn_reflns_point_group_measured_fraction_full 0.9922
_diffrn_reflns_point_group_measured_fraction_max 0.9928
_diffrn_reflns_theta_full 25.2417
_diffrn_reflns_theta_max 26.00
_diffrn_reflns_theta_min 2.12
_diffrn_source_current 30.0
_diffrn_source_power 1.5
_diffrn_source_voltage 50.0
_diffrn_standards_number 0
_exptl_absorpt_coefficient_mu 1.202
_exptl_absorpt_correction_T_max 0.7461
_exptl_absorpt_correction_T_min 0.6369
_exptl_absorpt_correction_type multi-scan
_exptl_absorpt_process_details
;
SADABS-2008/1 (Bruker,2008) was used for absorption correction.
wR2(int) was 0.0668 before and 0.0544 after correction.
The Ratio of minimum to maximum transmission is 0.8536.
The \l/2 correction factor is 0.0015.
;
_exptl_crystal_colour colourless
_exptl_crystal_colour_primary colourless
_exptl_crystal_density_diffrn 1.551
_exptl_crystal_description prism
_exptl_crystal_F_000 508.928
_exptl_crystal_size_max 0.03
_exptl_crystal_size_mid 0.02
_exptl_crystal_size_min 0.01
_refine_diff_density_max 1.1207
_refine_diff_density_min -0.4614
_refine_diff_density_rms 0.1037
_refine_ls_d_res_high 0.8107
_refine_ls_d_res_low 9.6086
_refine_ls_goodness_of_fit_ref 1.0036
_refine_ls_hydrogen_treatment constr
_refine_ls_matrix_type full
_refine_ls_number_constraints 32
_refine_ls_number_parameters 300
_refine_ls_number_reflns 4140
_refine_ls_number_restraints 0
_refine_ls_restrained_S_all 1.0036
_refine_ls_R_factor_all 0.0511
_refine_ls_R_factor_gt 0.0365
_refine_ls_shift/su_max 0.0005
_refine_ls_shift/su_mean 0.0000
_refine_ls_structure_factor_coef Fsqd
_refine_ls_weighting_details 'w=1/[\s^2^(Fo^2^)+(0.0491P)^2^] where P=(Fo^2^+2Fc^2^)/3'
_refine_ls_weighting_scheme calc
_refine_ls_wR_factor_gt 0.0823
_refine_ls_wR_factor_ref 0.0881
_reflns_Friedel_coverage 0.0
_reflns_limit_h_max 11
_reflns_limit_h_min -11
_reflns_limit_k_max 13
_reflns_limit_k_min -12
_reflns_limit_l_max 14
_reflns_limit_l_min 0
_reflns_number_gt 3371
_reflns_number_total 4140
_reflns_threshold_expression I>=2u(I)
_cod_data_source_file d1ra08555g2.cif
_cod_data_source_block 3
_cod_database_code 7244391
_olex2_refinement_description
;
1. Fixed Uiso
 At 1.2 times of:
  All C(H) groups
 At 1.5 times of:
  All C(H,H,H) groups
2.a Aromatic/amide H refined with riding coordinates:
 C8(H8), C16(H16), C20(H20), C5(H5), C17(H17), C13(H13), C9(H9), C14(H14),
 C19(H19), C10(H10), C4(H4), C3(H3)
2.b Idealised Me refined as rotating group:
 C22(H22a,H22b,H22c), C11(H11a,H11b,H11c)
;
_olex2_submission_special_instructions 'No special instructions were received'

loop_
_space_group_symop_id
_space_group_symop_operation_xyz
1 x,y,z
2 -x,-y,-z

loop_
_atom_site_label
_atom_site_type_symbol
_atom_site_fract_x
_atom_site_fract_y
_atom_site_fract_z
_atom_site_U_iso_or_equiv
_atom_site_adp_type
_atom_site_occupancy
_atom_site_refinement_flags_posn
Zn1 Zn 0.69202(3) 0.77511(3) 0.73565(2) 0.01940(11) Uani 1.000000 .
O3 O 0.6271(2) 0.33146(18) 0.76209(15) 0.0238(4) Uani 1.000000 .
O4 O 0.8089(2) 0.72488(18) 0.86294(15) 0.0234(4) Uani 1.000000 .
O6 O 1.0235(2) 0.86263(19) 0.97223(15) 0.0261(4) Uani 1.000000 .
O5 O 0.8315(2) 0.93119(19) 0.81357(16) 0.0277(4) Uani 1.000000 .
O1 O 0.5486(2) 0.6778(2) 0.80088(18) 0.0347(5) Uani 1.000000 .
N2 N 0.5550(2) 0.9748(2) 0.67565(17) 0.0187(4) Uani 1.000000 .
N1 N 0.8418(2) 0.8020(2) 0.58564(17) 0.0195(4) Uani 1.000000 .
O2 O 0.7213(2) 0.5470(2) 0.66987(19) 0.0392(5) Uani 1.000000 .
C24 C 0.7829(3) 0.9324(3) 0.5285(2) 0.0194(5) Uani 1.000000 .
C6 C 0.8595(3) 0.8163(3) 0.8724(2) 0.0189(5) Uani 1.000000 .
C23 C 0.6321(3) 1.0233(3) 0.5758(2) 0.0196(5) Uani 1.000000 .
C2 C 0.5487(3) 0.4583(3) 0.8031(2) 0.0215(5) Uani 1.000000 .
C21 C 0.4136(3) 1.0550(3) 0.7205(2) 0.0218(5) Uani 1.000000 .
C7 C 0.9556(3) 0.7742(3) 0.9642(2) 0.0196(5) Uani 1.000000 .
C15 C 0.8659(3) 0.9785(3) 0.4252(2) 0.0239(6) Uani 1.000000 .
C1 C 0.6116(3) 0.5666(3) 0.7526(3) 0.0275(6) Uani 1.000000 .
C8 C 0.9863(3) 0.6674(3) 1.0510(2) 0.0224(5) Uani 1.000000 .
H8 H 0.9531(3) 0.5918(3) 1.0647(2) 0.0268(7) Uiso 1.000000 R
C16 C 0.7969(3) 1.1176(3) 0.3709(2) 0.0290(6) Uani 1.000000 .
H16 H 0.8527(3) 1.1498(3) 0.3017(2) 0.0348(8) Uiso 1.000000 R
C20 C 0.3404(3) 1.1903(3) 0.6650(2) 0.0265(6) Uani 1.000000 .
H20 H 0.2378(3) 1.2460(3) 0.6966(2) 0.0318(7) Uiso 1.000000 R
C18 C 0.5672(3) 1.1585(3) 0.5186(2) 0.0236(6) Uani 1.000000 .
C5 C 0.5568(3) 0.2462(3) 0.8282(2) 0.0270(6) Uani 1.000000 .
H5 H 0.5877(3) 0.1507(3) 0.8198(2) 0.0325(7) Uiso 1.000000 R
C12 C 0.9817(3) 0.7153(3) 0.5450(2) 0.0239(6) Uani 1.000000 .
C22 C 0.3347(3) 1.0011(3) 0.8331(2) 0.0282(6) Uani 1.000000 .
H22a H 0.3640(18) 0.9007(5) 0.8353(8) 0.0423(9) Uiso 1.000000 GR
H22b H 0.3660(17) 1.0193(18) 0.8994(2) 0.0423(9) Uiso 1.000000 GR
H22c H 0.2225(3) 1.0481(15) 0.8382(8) 0.0423(9) Uiso 1.000000 GR
C17 C 0.6566(3) 1.2033(3) 0.4149(2) 0.0286(6) Uani 1.000000 .
H17 H 0.6150(3) 1.2954(3) 0.3772(2) 0.0344(8) Uiso 1.000000 R
C13 C 1.0691(3) 0.7536(3) 0.4409(2) 0.0285(6) Uani 1.000000 .
H13 H 1.1680(3) 0.6891(3) 0.4116(2) 0.0342(7) Uiso 1.000000 R
C9 C 1.0770(3) 0.6892(3) 1.1175(2) 0.0267(6) Uani 1.000000 .
H9 H 1.1163(3) 0.6317(3) 1.1846(2) 0.0321(7) Uiso 1.000000 R
C14 C 1.0117(3) 0.8837(3) 0.3820(2) 0.0291(6) Uani 1.000000 .
H14 H 1.0707(3) 0.9097(3) 0.3117(2) 0.0350(8) Uiso 1.000000 R
C19 C 0.4166(3) 1.2406(3) 0.5665(2) 0.0285(6) Uani 1.000000 .
H19 H 0.3675(3) 1.3320(3) 0.5300(2) 0.0342(7) Uiso 1.000000 R
C10 C 1.0969(3) 0.8081(3) 1.0666(2) 0.0298(6) Uani 1.000000 .
H10 H 1.1541(3) 0.8482(3) 1.0930(2) 0.0358(8) Uiso 1.000000 R
C11 C 1.0479(3) 0.5759(3) 0.6136(3) 0.0311(6) Uani 1.000000 .
H11a H 1.085(2) 0.5862(4) 0.6804(10) 0.0466(10) Uiso 1.000000 GR
H11b H 0.9680(7) 0.5366(9) 0.6422(14) 0.0466(10) Uiso 1.000000 GR
H11c H 1.1342(14) 0.5135(7) 0.5631(5) 0.0466(10) Uiso 1.000000 GR
C4 C 0.4388(3) 0.3151(3) 0.9062(2) 0.0314(7) Uani 1.000000 .
H4 H 0.3715(3) 0.2786(3) 0.9618(2) 0.0377(8) Uiso 1.000000 R
C3 C 0.4329(3) 0.4522(3) 0.8905(2) 0.0295(6) Uani 1.000000 .
H3 H 0.3610(3) 0.5262(3) 0.9334(2) 0.0354(8) Uiso 1.000000 R

loop_
_atom_site_aniso_label
_atom_site_aniso_U_11
_atom_site_aniso_U_22
_atom_site_aniso_U_33
_atom_site_aniso_U_12
_atom_site_aniso_U_13
_atom_site_aniso_U_23
Zn1 0.01969(16) 0.02019(17) 0.01676(16) -0.00661(12) -0.00312(11) -0.00077(11)
O3 0.0224(9) 0.0246(10) 0.0246(10) -0.0107(8) -0.0022(7) -0.0018(8)
O4 0.0290(10) 0.0274(10) 0.0185(9) -0.0162(8) -0.0075(7) 0.0032(7)
O6 0.0305(10) 0.0292(10) 0.0253(10) -0.0177(8) -0.0113(8) 0.0044(8)
O5 0.0337(11) 0.0242(10) 0.0275(10) -0.0129(8) -0.0125(8) 0.0049(8)
O1 0.0394(12) 0.0271(11) 0.0459(13) -0.0169(9) -0.0205(10) 0.0025(9)
N2 0.0218(11) 0.0200(11) 0.0160(11) -0.0081(9) -0.0061(8) -0.0023(8)
N1 0.0225(11) 0.0221(11) 0.0164(11) -0.0107(9) -0.0039(8) -0.0021(9)
O2 0.0303(11) 0.0377(12) 0.0441(13) -0.0168(9) -0.0078(10) 0.0177(10)
C24 0.0255(13) 0.0241(13) 0.0145(12) -0.0135(11) -0.0072(10) -0.0017(10)
C6 0.0168(12) 0.0231(13) 0.0159(12) -0.0084(10) 0.0011(9) -0.0030(10)
C23 0.0250(13) 0.0214(13) 0.0185(13) -0.0124(10) -0.0096(10) -0.0009(10)
C2 0.0211(13) 0.0240(13) 0.0213(13) -0.0089(11) -0.0066(10) -0.0025(11)
C21 0.0213(13) 0.0237(13) 0.0240(14) -0.0086(11) -0.0080(10) -0.0053(11)
C7 0.0175(12) 0.0224(13) 0.0196(13) -0.0080(10) -0.0021(10) -0.0042(10)
C15 0.0314(14) 0.0316(15) 0.0160(13) -0.0194(12) -0.0056(11) -0.0007(11)
C1 0.0259(14) 0.0252(15) 0.0349(16) -0.0104(12) -0.0205(13) 0.0088(12)
C8 0.0238(13) 0.0188(13) 0.0230(14) -0.0067(10) -0.0047(11) -0.0016(10)
C16 0.0407(17) 0.0369(16) 0.0187(14) -0.0255(14) -0.0115(12) 0.0075(12)
C20 0.0212(13) 0.0234(14) 0.0334(16) -0.0017(11) -0.0104(11) -0.0081(12)
C18 0.0297(14) 0.0231(14) 0.0222(14) -0.0119(11) -0.0134(11) 0.0029(11)
C5 0.0299(15) 0.0241(14) 0.0321(16) -0.0149(12) -0.0111(12) 0.0030(12)
C12 0.0236(13) 0.0258(14) 0.0239(14) -0.0098(11) -0.0025(11) -0.0075(11)
C22 0.0245(14) 0.0283(15) 0.0268(15) -0.0047(11) -0.0004(11) -0.0086(12)
C17 0.0376(16) 0.0289(15) 0.0273(15) -0.0201(13) -0.0198(12) 0.0127(12)
C13 0.0248(14) 0.0347(16) 0.0275(15) -0.0126(12) 0.0017(11) -0.0113(12)
C9 0.0247(14) 0.0286(15) 0.0239(14) -0.0063(11) -0.0092(11) 0.0015(11)
C14 0.0321(15) 0.0406(17) 0.0210(14) -0.0223(13) 0.0015(11) -0.0058(12)
C19 0.0341(15) 0.0195(13) 0.0345(16) -0.0081(12) -0.0194(12) 0.0028(12)
C10 0.0287(15) 0.0405(17) 0.0277(15) -0.0173(13) -0.0155(12) 0.0018(12)
C11 0.0242(14) 0.0271(15) 0.0355(17) -0.0044(12) -0.0017(12) -0.0053(12)
C4 0.0335(16) 0.0422(17) 0.0269(15) -0.0257(14) -0.0033(12) 0.0004(13)
C3 0.0258(14) 0.0367(16) 0.0281(15) -0.0140(12) 0.0013(11) -0.0107(12)

loop_
_atom_type_symbol
_atom_type_scat_dispersion_real
_atom_type_scat_dispersion_imag
_atom_type_scat_Cromer_Mann_a1
_atom_type_scat_Cromer_Mann_a2
_atom_type_scat_Cromer_Mann_a3
_atom_type_scat_Cromer_Mann_a4
_atom_type_scat_Cromer_Mann_b1
_atom_type_scat_Cromer_Mann_b2
_atom_type_scat_Cromer_Mann_b3
_atom_type_scat_Cromer_Mann_b4
_atom_type_scat_Cromer_Mann_c
_atom_type_scat_source
_atom_type_scat_dispersion_source
H 0.00000 0.00000 0.49300 0.32291 0.14019 0.04081 10.51090 26.12570 3.14236 57.79970 0.0030380000826 'International Tables Volume C Table 6.1.1.4 (pp. 500-502)' 'Henke, Gullikson and Davis, At. Data and Nucl. Data Tables, 1993, 54, 2'
C 0.00347 0.00161 2.31000 1.02000 1.58860 0.86500 20.84390 10.20750 0.56870 51.65120 0.215599998832 'International Tables Volume C Table 6.1.1.4 (pp. 500-502)' 'Henke, Gullikson and Davis, At. Data and Nucl. Data Tables, 1993, 54, 2'
Zn 0.31207 1.46666 14.07430 7.03180 5.16520 2.41000 3.26550 0.23330 10.31630 58.70970 1.30410003662 'International Tables Volume C Table 6.1.1.4 (pp. 500-502)' 'Henke, Gullikson and Davis, At. Data and Nucl. Data Tables, 1993, 54, 2'
O 0.01158 0.00611 3.04850 2.28680 1.54630 0.86700 13.27710 5.70110 0.32390 32.90890 0.250800013542 'International Tables Volume C Table 6.1.1.4 (pp. 500-502)' 'Henke, Gullikson and Davis, At. Data and Nucl. Data Tables, 1993, 54, 2'
N 0.00653 0.00323 12.21260 3.13220 2.01250 1.16630 0.00570 9.89330 28.99750 0.58260 -11.5290002823 'International Tables Volume C Table 6.1.1.4 (pp. 500-502)' 'Henke, Gullikson and Davis, At. Data and Nucl. Data Tables, 1993, 54, 2'

loop_
_geom_angle_atom_site_label_1
_geom_angle_atom_site_label_2
_geom_angle_atom_site_label_3
_geom_angle
_geom_angle_site_symmetry_1
_geom_angle_site_symmetry_3
_geom_angle_publ_flag
O1 Zn1 O4 100.39(8) . . ?
N2 Zn1 O4 125.83(8) . . ?
N2 Zn1 O1 105.31(8) . . ?
N1 Zn1 O4 105.37(8) . . ?
N1 Zn1 O1 141.25(9) . . ?
N1 Zn1 N2 82.34(8) . . ?
C1 Zn1 O4 103.17(8) . . ?
C1 Zn1 O1 28.54(9) . . ?
C1 Zn1 N2 121.75(8) . . ?
C1 Zn1 N1 115.69(9) . . ?
C5 O3 C2 105.9(2) . . ?
C6 O4 Zn1 114.13(15) . . ?
C10 O6 C7 106.40(19) . . ?
C1 O1 Zn1 103.31(18) . . ?
C23 N2 Zn1 110.28(16) . . ?
C21 N2 Zn1 129.77(17) . . ?
C21 N2 C23 119.9(2) . . ?
C24 N1 Zn1 110.86(16) . . ?
C12 N1 Zn1 129.20(18) . . ?
C12 N1 C24 119.8(2) . . ?
C23 C24 N1 118.1(2) . . ?
C15 C24 N1 121.9(2) . . ?
C15 C24 C23 119.9(2) . . ?
O5 C6 O4 125.2(2) . . ?
C7 C6 O4 113.9(2) . . ?
C7 C6 O5 120.9(2) . . ?
C24 C23 N2 118.2(2) . . ?
C18 C23 N2 122.1(2) . . ?
C18 C23 C24 119.7(2) . . ?
C1 C2 O3 116.6(2) . . ?
C3 C2 O3 109.9(2) . . ?
C3 C2 C1 133.3(3) . . ?
C20 C21 N2 120.6(2) . . ?
C22 C21 N2 118.7(2) . . ?
C22 C21 C20 120.7(2) . . ?
C6 C7 O6 116.6(2) . . ?
C8 C7 O6 109.7(2) . . ?
C8 C7 C6 133.5(2) . . ?
C16 C15 C24 118.7(2) . . ?
C14 C15 C24 117.2(2) . . ?
C14 C15 C16 124.1(2) . . ?
O1 C1 Zn1 48.15(13) . . ?
O2 C1 Zn1 75.73(16) . . ?
O2 C1 O1 123.2(3) . . ?
C2 C1 Zn1 160.8(2) . . ?
C2 C1 O1 115.7(3) . . ?
C2 C1 O2 121.1(3) . . ?
H8 C8 C7 126.44(15) . . ?
C9 C8 C7 107.1(2) . . ?
C9 C8 H8 126.44(15) . . ?
H16 C16 C15 119.16(15) . . ?
C17 C16 C15 121.7(2) . . ?
C17 C16 H16 119.16(16) . . ?
H20 C20 C21 119.96(15) . . ?
C19 C20 C21 120.1(2) . . ?
C19 C20 H20 119.96(16) . . ?
C17 C18 C23 118.9(2) . . ?
C19 C18 C23 117.0(2) . . ?
C19 C18 C17 124.1(2) . . ?
H5 C5 O3 124.69(14) . . ?
C4 C5 O3 110.6(2) . . ?
C4 C5 H5 124.69(16) . . ?
C13 C12 N1 121.1(2) . . ?
C11 C12 N1 118.8(2) . . ?
C11 C12 C13 120.1(2) . . ?
H22a C22 C21 109.5 . . ?
H22b C22 C21 109.5 . . ?
H22b C22 H22a 109.5 . . ?
H22c C22 C21 109.5 . . ?
H22c C22 H22a 109.5 . . ?
H22c C22 H22b 109.5 . . ?
C18 C17 C16 121.1(2) . . ?
H17 C17 C16 119.46(16) . . ?
H17 C17 C18 119.46(16) . . ?
H13 C13 C12 120.03(16) . . ?
C14 C13 C12 119.9(3) . . ?
C14 C13 H13 120.03(16) . . ?
H9 C9 C8 126.86(15) . . ?
C10 C9 C8 106.3(2) . . ?
C10 C9 H9 126.86(16) . . ?
C13 C14 C15 119.9(2) . . ?
H14 C14 C15 120.03(16) . . ?
H14 C14 C13 120.03(16) . . ?
C18 C19 C20 120.3(2) . . ?
H19 C19 C20 119.84(16) . . ?
H19 C19 C18 119.84(15) . . ?
C9 C10 O6 110.5(2) . . ?
H10 C10 O6 124.77(14) . . ?
H10 C10 C9 124.77(16) . . ?
H11a C11 C12 109.5 . . ?
H11b C11 C12 109.5 . . ?
H11b C11 H11a 109.5 . . ?
H11c C11 C12 109.5 . . ?
H11c C11 H11a 109.5 . . ?
H11c C11 H11b 109.5 . . ?
H4 C4 C5 126.59(16) . . ?
C3 C4 C5 106.8(2) . . ?
C3 C4 H4 126.59(16) . . ?
C4 C3 C2 106.7(2) . . ?
H3 C3 C2 126.65(17) . . ?
H3 C3 C4 126.65(16) . . ?

loop_
_geom_bond_atom_site_label_1
_geom_bond_atom_site_label_2
_geom_bond_distance
_geom_bond_site_symmetry_2
_geom_bond_publ_flag
Zn1 O4 1.9485(18) . ?
Zn1 O1 1.976(2) . ?
Zn1 N2 2.070(2) . ?
Zn1 N1 2.057(2) . ?
Zn1 C1 2.581(3) . ?
O3 C2 1.368(3) . ?
O3 C5 1.360(3) . ?
O4 C6 1.281(3) . ?
O6 C7 1.370(3) . ?
O6 C10 1.362(3) . ?
O5 C6 1.233(3) . ?
O1 C1 1.267(3) . ?
N2 C23 1.365(3) . ?
N2 C21 1.324(3) . ?
N1 C24 1.361(3) . ?
N1 C12 1.323(3) . ?
O2 C1 1.237(3) . ?
C24 C23 1.429(4) . ?
C24 C15 1.409(4) . ?
C6 C7 1.474(3) . ?
C23 C18 1.407(4) . ?
C2 C1 1.471(4) . ?
C2 C3 1.343(4) . ?
C21 C20 1.413(4) . ?
C21 C22 1.499(4) . ?
C7 C8 1.350(4) . ?
C15 C16 1.432(4) . ?
C15 C14 1.399(4) . ?
C8 H8 0.9500 . ?
C8 C9 1.411(4) . ?
C16 H16 0.9500 . ?
C16 C17 1.333(4) . ?
C20 H20 0.9500 . ?
C20 C19 1.358(4) . ?
C18 C17 1.439(4) . ?
C18 C19 1.400(4) . ?
C5 H5 0.9500 . ?
C5 C4 1.332(4) . ?
C12 C13 1.406(4) . ?
C12 C11 1.497(4) . ?
C22 H22a 0.9800 . ?
C22 H22b 0.9800 . ?
C22 H22c 0.9800 . ?
C17 H17 0.9500 . ?
C13 H13 0.9500 . ?
C13 C14 1.366(4) . ?
C9 H9 0.9500 . ?
C9 C10 1.351(4) . ?
C14 H14 0.9500 . ?
C19 H19 0.9500 . ?
C10 H10 0.9500 . ?
C11 H11a 0.9800 . ?
C11 H11b 0.9800 . ?
C11 H11c 0.9800 . ?
C4 H4 0.9500 . ?
C4 C3 1.406(4) . ?
C3 H3 0.9500 . ?

loop_
_geom_torsion_atom_site_label_1
_geom_torsion_atom_site_label_2
_geom_torsion_atom_site_label_3
_geom_torsion_atom_site_label_4
_geom_torsion
_geom_torsion_site_symmetry_1
_geom_torsion_site_symmetry_2
_geom_torsion_site_symmetry_3
_geom_torsion_site_symmetry_4
_geom_torsion_publ_flag
Zn1 O4 C6 O5 4.58(19) . . . . ?
Zn1 O4 C6 C7 -176.53(15) . . . . ?
Zn1 O1 C1 O2 -11.15(18) . . . . ?
Zn1 O1 C1 C2 167.30(14) . . . . ?
Zn1 N2 C23 C24 2.50(17) . . . . ?
Zn1 N2 C23 C18 -177.86(15) . . . . ?
Zn1 N2 C21 C20 179.7(2) . . . . ?
Zn1 N2 C21 C22 1.4(2) . . . . ?
Zn1 N1 C24 C23 -2.54(18) . . . . ?
Zn1 N1 C24 C15 177.75(16) . . . . ?
Zn1 N1 C12 C13 -178.6(2) . . . . ?
Zn1 N1 C12 C11 -0.2(2) . . . . ?
Zn1 C1 C2 O3 -142.3(5) . . . . ?
Zn1 C1 C2 C3 31.6(6) . . . . ?
O3 C2 C1 O1 -172.1(2) . . . . ?
O3 C2 C1 O2 6.4(3) . . . . ?
O3 C2 C3 C4 0.4(2) . . . . ?
O3 C5 C4 C3 -0.5(2) . . . . ?
O4 C6 C7 O6 174.81(19) . . . . ?
O4 C6 C7 C8 -10.1(3) . . . . ?
O6 C7 C6 O5 -6.2(3) . . . . ?
O6 C7 C8 C9 0.3(2) . . . . ?
O6 C10 C9 C8 0.2(3) . . . . ?
O5 C6 C7 C8 168.9(2) . . . . ?
O1 C1 C2 C3 1.8(3) . . . . ?
N2 C23 C24 N1 0.0(3) . . . . ?
N2 C23 C24 C15 179.7(2) . . . . ?
N2 C23 C18 C17 178.8(2) . . . . ?
N2 C23 C18 C19 -2.2(3) . . . . ?
N2 C21 C20 C19 -1.9(3) . . . . ?
N1 C24 C23 C18 -179.6(2) . . . . ?
N1 C24 C15 C16 -179.2(2) . . . . ?
N1 C24 C15 C14 1.0(3) . . . . ?
N1 C12 C13 C14 2.0(3) . . . . ?
O2 C1 C2 C3 -179.8(3) . . . . ?
C24 C23 C18 C17 -1.6(3) . . . . ?
C24 C23 C18 C19 177.5(2) . . . . ?
C24 C15 C16 C17 -0.7(3) . . . . ?
C24 C15 C14 C13 -1.3(3) . . . . ?
C6 C7 C8 C9 -175.0(3) . . . . ?
C23 C18 C17 C16 2.0(3) . . . . ?
C23 C18 C19 C20 1.2(3) . . . . ?
C2 C3 C4 C5 0.1(3) . . . . ?
C21 C20 C19 C18 0.8(3) . . . . ?
C7 C8 C9 C10 -0.3(2) . . . . ?
C15 C16 C17 C18 -0.8(3) . . . . ?
C15 C14 C13 C12 -0.1(3) . . . . ?
C16 C17 C18 C19 -177.0(3) . . . . ?
C20 C19 C18 C17 -179.9(3) . . . . ?
